data_1543331
loop_
_publ_author_name
'Danda, Adithi'
'Kesava-Reddy, Naredla'
'Golz, Christopher'
'Strohmann, Carsten'
'Kumar, Kamal'

_publ_section_title
;
 Asymmetric Roadmap to Diverse Polycyclic Benzopyrans via
 Phosphine-Catalyzed Enantioselective [4 + 2]-Annulation Reaction
;
_journal_name_full 'Organic Letters'
_journal_paper_doi 10.1021/acs.orglett.6b01030
_journal_year 2016
_chemical_absolute_configuration ad
_chemical_formula_moiety 'C20 H18 Cl N O6'
_chemical_formula_sum 'C20 H18 Cl N O6'
_chemical_formula_weight 403.80
_space_group_crystal_system orthorhombic
_space_group_IT_number 19
_space_group_name_Hall 'P 2ac 2ab'
_space_group_name_H-M_alt 'P 21 21 21'
_symmetry_space_group_name_Hall 'P 2ac 2ab'
_symmetry_space_group_name_H-M 'P 21 21 21'
_atom_sites_solution_hydrogens geom
_atom_sites_solution_primary direct
_audit_creation_date 2015-02-10
_audit_creation_method
;
Olex2 1.2
(compiled 2015.01.26 svn.r3150 for OlexSys, GUI svn.r4998)
;
_cell_angle_alpha 90
_cell_angle_beta 90
_cell_angle_gamma 90
_cell_formula_units_Z 4
_cell_length_a 7.4088(2)
_cell_length_b 12.5634(3)
_cell_length_c 20.4594(7)
_cell_measurement_reflns_used 14685
_cell_measurement_temperature 150
_cell_measurement_theta_max 28.8300
_cell_measurement_theta_min 2.8920
_cell_volume 1904.36(9)
_computing_molecular_graphics 'Olex2 (Dolomanov et al., 2009)'
_computing_publication_material 'Olex2 (Dolomanov et al., 2009)'
_computing_structure_refinement 'ShelXL (Sheldrick, 2008)'
_computing_structure_solution 'ShelXS (Sheldrick, 2008)'
_diffrn_ambient_temperature 150
_diffrn_detector 'CCD plate'
_diffrn_detector_area_resol_mean 16.0560
_diffrn_detector_type Sapphire3
_diffrn_measured_fraction_theta_full 0.999
_diffrn_measured_fraction_theta_max 0.998
_diffrn_measurement_device 'four-circle diffractometer'
_diffrn_measurement_device_type 'Xcalibur, Sapphire3'
_diffrn_measurement_method '\w scans'
_diffrn_radiation_monochromator graphite
_diffrn_radiation_probe x-ray
_diffrn_radiation_type MoK\a
_diffrn_radiation_wavelength 0.71073
_diffrn_reflns_av_R_equivalents 0.0411
_diffrn_reflns_av_unetI/netI 0.0266
_diffrn_reflns_Laue_measured_fraction_full 0.999
_diffrn_reflns_Laue_measured_fraction_max 0.998
_diffrn_reflns_limit_h_max 9
_diffrn_reflns_limit_h_min -9
_diffrn_reflns_limit_k_max 16
_diffrn_reflns_limit_k_min -16
_diffrn_reflns_limit_l_max 26
_diffrn_reflns_limit_l_min -26
_diffrn_reflns_number 39252
_diffrn_reflns_point_group_measured_fraction_full 0.999
_diffrn_reflns_point_group_measured_fraction_max 0.994
_diffrn_reflns_theta_full 26.000
_diffrn_reflns_theta_max 28.000
_diffrn_reflns_theta_min 2.568
_diffrn_source 'Enhance (Mo) X-ray Source'
_exptl_absorpt_coefficient_mu 0.238
_exptl_absorpt_correction_T_max 1.00000
_exptl_absorpt_correction_T_min 0.97610
_exptl_absorpt_correction_type multi-scan
_exptl_absorpt_process_details
;
CrysAlisPro, Agilent Technologies,
Version 1.171.37.34 (release 22-05-2014 CrysAlis171 .NET)
(compiled May 22 2014,16:03:01)
Empirical absorption correction using spherical harmonics,
 implemented in SCALE3 ABSPACK scaling algorithm.
;
_exptl_crystal_colour colourless
_exptl_crystal_colour_primary colourless
_exptl_crystal_density_diffrn 1.408
_exptl_crystal_description block
_exptl_crystal_F_000 840
_exptl_crystal_size_max 0.2
_exptl_crystal_size_mid 0.2
_exptl_crystal_size_min 0.1
_refine_diff_density_max 0.230
_refine_diff_density_min -0.250
_refine_diff_density_rms 0.048
_refine_ls_abs_structure_details
;
 Flack x determined using 1674 quotients [(I+)-(I-)]/[(I+)+(I-)]
 (Parsons, Flack and Wagner, Acta Cryst. B69 (2013) 249-259).
;
_refine_ls_abs_structure_Flack -0.030(17)
_refine_ls_extinction_method none
_refine_ls_goodness_of_fit_ref 1.045
_refine_ls_hydrogen_treatment constr
_refine_ls_matrix_type full
_refine_ls_number_parameters 255
_refine_ls_number_reflns 4580
_refine_ls_number_restraints 0
_refine_ls_restrained_S_all 1.045
_refine_ls_R_factor_all 0.0388
_refine_ls_R_factor_gt 0.0331
_refine_ls_shift/su_max 0.001
_refine_ls_shift/su_mean 0.000
_refine_ls_structure_factor_coef Fsqd
_refine_ls_weighting_details 'w=1/[\s^2^(Fo^2^)+(0.0380P)^2^+0.3100P] where P=(Fo^2^+2Fc^2^)/3'
_refine_ls_weighting_scheme calc
_refine_ls_wR_factor_gt 0.0720
_refine_ls_wR_factor_ref 0.0741
_reflns_Friedel_coverage 0.743
_reflns_Friedel_fraction_full 1.000
_reflns_Friedel_fraction_max 0.988
_reflns_number_gt 4201
_reflns_number_total 4580
_reflns_threshold_expression 'I > 2\s(I)'
_cod_data_source_file ol6b01030_si_002.cif
_cod_data_source_block 3128
_cod_original_cell_volume 1904.36(10)
_cod_database_code 1543331
_shelxl_version_number 2014/6
_shelx_space_group_comment
;
The symmetry employed for this shelxl refinement is uniquely defined
by the following loop, which should always be used as a source of
symmetry information in preference to the above space-group names.
They are only intended as comments.
;
_olex2_refinement_description
;
1. Fixed Uiso
 At 1.2 times of:
  All C(H) groups, All C(H,H) groups
 At 1.5 times of:
  All C(H,H,H) groups
2.a Ternary CH refined with riding coordinates:
 C9(H9), C13(H13)
2.b Secondary CH2 refined with riding coordinates:
 C10(H10A,H10B), C16(H16A,H16B), C19(H19A,H19B)
2.c Aromatic/amide H refined with riding coordinates:
 C2(H2), C5(H5), C6(H6), C11(H11)
2.d Idealised Me refined as rotating group:
 C17(H17A,H17B,H17C), C20(H20A,H20B,H20C)
;
_olex2_submission_special_instructions 'No special instructions were received'

loop_
_space_group_symop_operation_xyz
'x, y, z'
'-x+1/2, -y, z+1/2'
'x+1/2, -y+1/2, -z'
'-x, y+1/2, -z+1/2'

loop_
_atom_site_label
_atom_site_type_symbol
_atom_site_fract_x
_atom_site_fract_y
_atom_site_fract_z
_atom_site_U_iso_or_equiv
_atom_site_adp_type
_atom_site_occupancy
_atom_site_site_symmetry_order
_atom_site_calc_flag
_atom_site_refinement_flags_posn
Cl1 Cl 0.60095(9) 1.14318(4) 0.61370(4) 0.04113(17) Uani 1 1 d .
O1 O 0.59531(19) 0.68577(11) 0.67245(6) 0.0184(3) Uani 1 1 d .
O2 O 0.4242(2) 0.77718(11) 0.49231(6) 0.0221(3) Uani 1 1 d .
O3 O 0.1459(2) 0.59623(12) 0.68404(7) 0.0296(4) Uani 1 1 d .
O4 O 0.18413(18) 0.74139(11) 0.62167(6) 0.0186(3) Uani 1 1 d .
O5 O 0.0651(2) 0.41953(12) 0.56760(8) 0.0304(4) Uani 1 1 d .
O6 O 0.2158(2) 0.30440(11) 0.63203(7) 0.0254(3) Uani 1 1 d .
N1 N 0.6116(3) 0.52534(15) 0.46157(9) 0.0285(4) Uani 1 1 d .
C1 C 0.5953(3) 1.00731(15) 0.63081(11) 0.0252(5) Uani 1 1 d .
C2 C 0.5462(3) 0.93756(16) 0.58190(10) 0.0210(4) Uani 1 1 d .
H2 H 0.5133 0.9632 0.5399 0.025 Uiso 1 1 calc R
C3 C 0.5459(2) 0.82847(15) 0.59523(9) 0.0164(4) Uani 1 1 d .
C4 C 0.5933(3) 0.79234(15) 0.65754(9) 0.0170(4) Uani 1 1 d .
C5 C 0.6374(3) 0.86414(18) 0.70671(10) 0.0233(4) Uani 1 1 d .
H5 H 0.6661 0.8393 0.7493 0.028 Uiso 1 1 calc R
C6 C 0.6390(3) 0.97191(18) 0.69318(11) 0.0274(5) Uani 1 1 d .
H6 H 0.6700 1.0216 0.7264 0.033 Uiso 1 1 calc R
C7 C 0.4850(3) 0.75203(15) 0.54485(9) 0.0150(4) Uani 1 1 d .
C8 C 0.5035(3) 0.63285(15) 0.56400(9) 0.0147(4) Uani 1 1 d .
C9 C 0.6489(2) 0.62072(15) 0.61753(9) 0.0164(4) Uani 1 1 d .
H9 H 0.7666 0.6476 0.6002 0.020 Uiso 1 1 calc R
C10 C 0.6731(3) 0.50660(15) 0.64025(10) 0.0214(4) Uani 1 1 d .
H10A H 0.7730 0.4742 0.6150 0.026 Uiso 1 1 calc R
H10B H 0.7096 0.5074 0.6868 0.026 Uiso 1 1 calc R
C11 C 0.5098(3) 0.43751(16) 0.63338(10) 0.0194(4) Uani 1 1 d .
H11 H 0.5188 0.3660 0.6481 0.023 Uiso 1 1 calc R
C12 C 0.3534(3) 0.46862(15) 0.60833(9) 0.0173(4) Uani 1 1 d .
C13 C 0.3212(3) 0.58159(15) 0.58553(9) 0.0152(4) Uani 1 1 d .
H13 H 0.2438 0.5771 0.5456 0.018 Uiso 1 1 calc R
C14 C 0.5649(3) 0.57372(15) 0.50522(9) 0.0177(4) Uani 1 1 d .
C15 C 0.2109(3) 0.64023(16) 0.63759(9) 0.0172(4) Uani 1 1 d .
C16 C 0.0582(3) 0.80061(16) 0.66316(10) 0.0207(4) Uani 1 1 d .
H16A H -0.0361 0.7516 0.6797 0.025 Uiso 1 1 calc R
H16B H -0.0019 0.8565 0.6369 0.025 Uiso 1 1 calc R
C17 C 0.1537(3) 0.8513(2) 0.72001(12) 0.0306(5) Uani 1 1 d .
H17A H 0.2119 0.7961 0.7464 0.046 Uiso 1 1 calc GR
H17B H 0.0662 0.8901 0.7469 0.046 Uiso 1 1 calc GR
H17C H 0.2454 0.9010 0.7038 0.046 Uiso 1 1 calc GR
C18 C 0.1959(3) 0.39670(16) 0.59991(10) 0.0198(4) Uani 1 1 d .
C19 C 0.0734(3) 0.22566(17) 0.62215(12) 0.0340(5) Uani 1 1 d .
H19A H 0.0781 0.1975 0.5770 0.041 Uiso 1 1 calc R
H19B H -0.0465 0.2585 0.6292 0.041 Uiso 1 1 calc R
C20 C 0.1034(3) 0.13790(17) 0.67018(11) 0.0315(5) Uani 1 1 d .
H20A H 0.2248 0.1084 0.6642 0.047 Uiso 1 1 calc GR
H20B H 0.0135 0.0818 0.6632 0.047 Uiso 1 1 calc GR
H20C H 0.0917 0.1659 0.7147 0.047 Uiso 1 1 calc GR

loop_
_atom_site_aniso_label
_atom_site_aniso_U_11
_atom_site_aniso_U_22
_atom_site_aniso_U_33
_atom_site_aniso_U_23
_atom_site_aniso_U_13
_atom_site_aniso_U_12
Cl1 0.0379(3) 0.0160(2) 0.0694(4) -0.0077(3) -0.0007(3) -0.0034(2)
O1 0.0203(7) 0.0220(6) 0.0127(6) -0.0003(5) -0.0004(5) 0.0013(6)
O2 0.0296(8) 0.0215(7) 0.0154(7) 0.0026(5) -0.0016(6) 0.0021(6)
O3 0.0364(9) 0.0258(8) 0.0265(8) 0.0077(6) 0.0147(7) 0.0075(7)
O4 0.0183(7) 0.0179(6) 0.0196(7) 0.0015(5) 0.0043(6) 0.0045(5)
O5 0.0254(8) 0.0267(8) 0.0390(9) 0.0063(7) -0.0067(7) -0.0056(7)
O6 0.0256(8) 0.0177(7) 0.0330(8) 0.0036(6) -0.0014(6) -0.0062(6)
N1 0.0353(11) 0.0263(9) 0.0239(9) -0.0059(8) 0.0056(8) -0.0002(8)
C1 0.0172(10) 0.0158(9) 0.0426(13) -0.0052(9) 0.0030(9) -0.0008(8)
C2 0.0163(9) 0.0202(9) 0.0264(11) -0.0007(8) 0.0028(8) 0.0007(8)
C3 0.0128(9) 0.0165(9) 0.0198(9) -0.0018(7) 0.0016(7) -0.0008(7)
C4 0.0119(8) 0.0207(9) 0.0183(9) -0.0019(7) 0.0023(7) -0.0001(8)
C5 0.0153(10) 0.0338(11) 0.0207(10) -0.0078(9) 0.0001(8) 0.0002(8)
C6 0.0181(11) 0.0304(11) 0.0339(12) -0.0181(10) -0.0007(9) 0.0000(9)
C7 0.0139(9) 0.0165(9) 0.0146(8) 0.0018(7) 0.0023(7) 0.0010(7)
C8 0.0158(9) 0.0152(9) 0.0130(8) -0.0003(7) 0.0003(7) 0.0003(7)
C9 0.0161(9) 0.0178(9) 0.0153(9) 0.0008(7) 0.0003(7) 0.0010(7)
C10 0.0184(9) 0.0201(10) 0.0256(10) 0.0052(8) -0.0010(8) 0.0021(8)
C11 0.0232(10) 0.0153(9) 0.0196(10) 0.0030(8) 0.0037(8) 0.0014(8)
C12 0.0200(10) 0.0155(8) 0.0163(9) 0.0002(7) 0.0034(7) 0.0000(7)
C13 0.0149(8) 0.0158(9) 0.0150(9) 0.0012(7) -0.0008(7) -0.0004(7)
C14 0.0189(9) 0.0161(8) 0.0181(9) 0.0029(8) 0.0010(8) -0.0017(8)
C15 0.0141(9) 0.0192(9) 0.0184(9) 0.0014(8) -0.0026(7) 0.0012(7)
C16 0.0179(10) 0.0203(10) 0.0238(10) 0.0003(8) 0.0047(8) 0.0062(8)
C17 0.0238(11) 0.0330(11) 0.0350(12) -0.0131(10) 0.0060(9) -0.0017(9)
C18 0.0216(10) 0.0175(9) 0.0204(10) -0.0022(8) 0.0032(8) -0.0003(8)
C19 0.0358(13) 0.0237(11) 0.0426(14) 0.0022(10) -0.0016(11) -0.0149(10)
C20 0.0394(13) 0.0224(10) 0.0327(12) -0.0005(9) 0.0102(10) -0.0086(10)

loop_
_atom_type_symbol
_atom_type_description
_atom_type_scat_dispersion_real
_atom_type_scat_dispersion_imag
_atom_type_scat_source
C C 0.0033 0.0016 'International Tables Vol C Tables 4.2.6.8 and 6.1.1.4'
H H 0.0000 0.0000 'International Tables Vol C Tables 4.2.6.8 and 6.1.1.4'
Cl Cl 0.1484 0.1585 'International Tables Vol C Tables 4.2.6.8 and 6.1.1.4'
N N 0.0061 0.0033 'International Tables Vol C Tables 4.2.6.8 and 6.1.1.4'
O O 0.0106 0.0060 'International Tables Vol C Tables 4.2.6.8 and 6.1.1.4'

loop_
_geom_angle_atom_site_label_1
_geom_angle_atom_site_label_2
_geom_angle_atom_site_label_3
_geom_angle
C4 O1 C9 112.43(14)
C15 O4 C16 116.07(15)
C18 O6 C19 115.99(16)
C2 C1 Cl1 118.89(18)
C2 C1 C6 121.63(19)
C6 C1 Cl1 119.48(16)
C1 C2 H2 120.6
C1 C2 C3 118.83(19)
C3 C2 H2 120.6
C2 C3 C4 119.74(18)
C2 C3 C7 120.09(18)
C4 C3 C7 120.08(17)
O1 C4 C3 121.47(17)
O1 C4 C5 117.98(18)
C5 C4 C3 120.54(18)
C4 C5 H5 120.2
C6 C5 C4 119.5(2)
C6 C5 H5 120.2
C1 C6 H6 120.2
C5 C6 C1 119.69(19)
C5 C6 H6 120.2
O2 C7 C3 124.34(18)
O2 C7 C8 120.64(17)
C3 C7 C8 115.02(16)
C7 C8 C13 113.10(15)
C9 C8 C7 109.62(15)
C9 C8 C13 111.30(15)
C14 C8 C7 107.75(15)
C14 C8 C9 108.15(15)
C14 C8 C13 106.71(15)
O1 C9 C8 107.72(14)
O1 C9 H9 108.9
O1 C9 C10 109.17(15)
C8 C9 H9 108.9
C10 C9 C8 113.14(15)
C10 C9 H9 108.9
C9 C10 H10A 108.5
C9 C10 H10B 108.5
H10A C10 H10B 107.5
C11 C10 C9 115.09(17)
C11 C10 H10A 108.5
C11 C10 H10B 108.5
C10 C11 H11 117.6
C12 C11 C10 124.90(18)
C12 C11 H11 117.6
C11 C12 C13 122.24(18)
C11 C12 C18 123.50(18)
C18 C12 C13 114.26(16)
C8 C13 H13 106.8
C12 C13 C8 109.74(15)
C12 C13 H13 106.8
C12 C13 C15 108.72(15)
C15 C13 C8 117.38(15)
C15 C13 H13 106.8
N1 C14 C8 177.6(2)
O3 C15 O4 125.13(18)
O3 C15 C13 122.91(18)
O4 C15 C13 111.70(15)
O4 C16 H16A 109.4
O4 C16 H16B 109.4
O4 C16 C17 111.34(17)
H16A C16 H16B 108.0
C17 C16 H16A 109.4
C17 C16 H16B 109.4
C16 C17 H17A 109.5
C16 C17 H17B 109.5
C16 C17 H17C 109.5
H17A C17 H17B 109.5
H17A C17 H17C 109.5
H17B C17 H17C 109.5
O5 C18 O6 124.21(19)
O5 C18 C12 123.31(18)
O6 C18 C12 112.48(17)
O6 C19 H19A 110.2
O6 C19 H19B 110.2
O6 C19 C20 107.53(19)
H19A C19 H19B 108.5
C20 C19 H19A 110.2
C20 C19 H19B 110.2
C19 C20 H20A 109.5
C19 C20 H20B 109.5
C19 C20 H20C 109.5
H20A C20 H20B 109.5
H20A C20 H20C 109.5
H20B C20 H20C 109.5

loop_
_geom_bond_atom_site_label_1
_geom_bond_atom_site_label_2
_geom_bond_distance
Cl1 C1 1.743(2)
O1 C4 1.373(2)
O1 C9 1.445(2)
O2 C7 1.208(2)
O3 C15 1.200(2)
O4 C15 1.327(2)
O4 C16 1.464(2)
O5 C18 1.207(3)
O6 C18 1.341(2)
O6 C19 1.461(3)
N1 C14 1.134(3)
C1 C2 1.379(3)
C1 C6 1.390(3)
C2 H2 0.9500
C2 C3 1.397(3)
C3 C4 1.398(3)
C3 C7 1.479(3)
C4 C5 1.390(3)
C5 H5 0.9500
C5 C6 1.382(3)
C6 H6 0.9500
C7 C8 1.554(3)
C8 C9 1.543(3)
C8 C13 1.560(3)
C8 C14 1.485(3)
C9 H9 1.0000
C9 C10 1.518(3)
C10 H10A 0.9900
C10 H10B 0.9900
C10 C11 1.495(3)
C11 H11 0.9500
C11 C12 1.326(3)
C12 C13 1.513(3)
C12 C18 1.486(3)
C13 H13 1.0000
C13 C15 1.531(3)
C16 H16A 0.9900
C16 H16B 0.9900
C16 C17 1.503(3)
C17 H17A 0.9800
C17 H17B 0.9800
C17 H17C 0.9800
C19 H19A 0.9900
C19 H19B 0.9900
C19 C20 1.494(3)
C20 H20A 0.9800
C20 H20B 0.9800
C20 H20C 0.9800

loop_
_geom_torsion_atom_site_label_1
_geom_torsion_atom_site_label_2
_geom_torsion_atom_site_label_3
_geom_torsion_atom_site_label_4
_geom_torsion
Cl1 C1 C2 C3 178.51(15)
Cl1 C1 C6 C5 -179.04(16)
O1 C4 C5 C6 179.13(18)
O1 C9 C10 C11 92.7(2)
O2 C7 C8 C9 157.10(17)
O2 C7 C8 C13 -78.1(2)
O2 C7 C8 C14 39.6(2)
C1 C2 C3 C4 0.6(3)
C1 C2 C3 C7 176.88(18)
C2 C1 C6 C5 1.3(3)
C2 C3 C4 O1 -179.71(17)
C2 C3 C4 C5 1.3(3)
C2 C3 C7 O2 -4.3(3)
C2 C3 C7 C8 175.96(17)
C3 C4 C5 C6 -1.8(3)
C3 C7 C8 C9 -23.1(2)
C3 C7 C8 C13 101.73(19)
C3 C7 C8 C14 -140.58(17)
C4 O1 C9 C8 -64.60(19)
C4 O1 C9 C10 172.18(16)
C4 C3 C7 O2 172.04(19)
C4 C3 C7 C8 -7.7(3)
C4 C5 C6 C1 0.5(3)
C6 C1 C2 C3 -1.9(3)
C7 C3 C4 O1 4.0(3)
C7 C3 C4 C5 -175.05(17)
C7 C8 C9 O1 58.01(18)
C7 C8 C9 C10 178.77(16)
C7 C8 C13 C12 -175.58(14)
C7 C8 C13 C15 -50.8(2)
C8 C9 C10 C11 -27.3(2)
C8 C13 C15 O3 -133.3(2)
C8 C13 C15 O4 52.2(2)
C9 O1 C4 C3 33.7(2)
C9 O1 C4 C5 -147.21(17)
C9 C8 C13 C12 -51.7(2)
C9 C8 C13 C15 73.1(2)
C9 C10 C11 C12 1.5(3)
C10 C11 C12 C13 -2.2(3)
C10 C11 C12 C18 177.60(18)
C11 C12 C13 C8 27.5(3)
C11 C12 C13 C15 -102.1(2)
C11 C12 C18 O5 -167.3(2)
C11 C12 C18 O6 12.7(3)
C12 C13 C15 O3 -8.0(3)
C12 C13 C15 O4 177.48(15)
C13 C8 C9 O1 -67.86(18)
C13 C8 C9 C10 52.9(2)
C13 C12 C18 O5 12.5(3)
C13 C12 C18 O6 -167.54(16)
C14 C8 C9 O1 175.24(15)
C14 C8 C9 C10 -64.0(2)
C14 C8 C13 C12 66.12(19)
C14 C8 C13 C15 -169.14(16)
C15 O4 C16 C17 89.0(2)
C16 O4 C15 O3 -3.0(3)
C16 O4 C15 C13 171.33(15)
C18 O6 C19 C20 -170.41(18)
C18 C12 C13 C8 -152.28(16)
C18 C12 C13 C15 78.1(2)
C19 O6 C18 O5 4.6(3)
C19 O6 C18 C12 -175.32(17)
